data_7200629
loop_
_publ_author_name
'Zhou, Xin-Hui'
'Peng, Yan-Hong'
'Du, Xiao-Di'
'Zuo, Jing-Lin'
'You, Xiao-Zeng'

_publ_section_title
;
 Hydrothermal syntheses and structures of three novel coordination
 polymers assembled from 1,2,3-triazolate ligands
;
_journal_issue 9
_journal_name_full CrystEngComm
_journal_page_first 1964
_journal_paper_doi 10.1039/b819302a
_journal_volume 11
_journal_year 2009
_chemical_formula_sum 'C6 H6 Cu6 I3 N9'
_chemical_formula_weight 966.14
_chemical_name_systematic
;
?
;
_space_group_IT_number 62
_symmetry_cell_setting orthorhombic
_symmetry_space_group_name_Hall '-P 2ac 2n'
_symmetry_space_group_name_H-M 'P n m a'
_atom_sites_solution_hydrogens geom
_atom_sites_solution_primary direct
_atom_sites_solution_secondary difmap
_audit_creation_method SHELXL-97
_cell_angle_alpha 90.00
_cell_angle_beta 90.00
_cell_angle_gamma 90.00
_cell_formula_units_Z 8
_cell_length_a 17.540(4)
_cell_length_b 18.008(4)
_cell_length_c 11.256(3)
_cell_measurement_reflns_used 2420
_cell_measurement_temperature 293(2)
_cell_measurement_theta_max 25.8
_cell_measurement_theta_min 2.3
_cell_volume 3555.3(15)
_computing_cell_refinement SMART
_computing_data_collection 'SMART (Bruker, 2000)'
_computing_data_reduction 'SAINT (Bruker, 2000)'
_computing_molecular_graphics SHELXTL
_computing_publication_material SHELXTL
_computing_structure_refinement SHELXTL
_computing_structure_solution 'SHELXTL (Bruker, 2000)'
_diffrn_ambient_temperature 293(2)
_diffrn_measured_fraction_theta_full 1.000
_diffrn_measured_fraction_theta_max 1.000
_diffrn_measurement_device_type 'Bruker Smart Apex CCD'
_diffrn_measurement_method 'phi and omega scans'
_diffrn_radiation_monochromator graphite
_diffrn_radiation_source 'fine-focus sealed tube'
_diffrn_radiation_type MoK\a
_diffrn_radiation_wavelength 0.71073
_diffrn_reflns_av_R_equivalents 0.1495
_diffrn_reflns_av_sigmaI/netI 0.1064
_diffrn_reflns_limit_h_max 20
_diffrn_reflns_limit_h_min -20
_diffrn_reflns_limit_k_max 21
_diffrn_reflns_limit_k_min -21
_diffrn_reflns_limit_l_max 13
_diffrn_reflns_limit_l_min -5
_diffrn_reflns_number 16760
_diffrn_reflns_theta_full 25.00
_diffrn_reflns_theta_max 25.00
_diffrn_reflns_theta_min 2.13
_exptl_absorpt_coefficient_mu 12.268
_exptl_absorpt_correction_T_max 0.2785
_exptl_absorpt_correction_T_min 0.2605
_exptl_absorpt_correction_type multi-scan
_exptl_absorpt_process_details 'SADABS; Bruker, 2000'
_exptl_crystal_colour white
_exptl_crystal_density_diffrn 3.610
_exptl_crystal_density_method 'not measured'
_exptl_crystal_description block
_exptl_crystal_F_000 3504
_exptl_crystal_size_max 0.15
_exptl_crystal_size_mid 0.14
_exptl_crystal_size_min 0.14
_refine_diff_density_max 2.697
_refine_diff_density_min -1.486
_refine_diff_density_rms 0.293
_refine_ls_extinction_method none
_refine_ls_goodness_of_fit_ref 1.056
_refine_ls_hydrogen_treatment constr
_refine_ls_matrix_type full
_refine_ls_number_parameters 226
_refine_ls_number_reflns 3239
_refine_ls_number_restraints 0
_refine_ls_restrained_S_all 1.056
_refine_ls_R_factor_all 0.0851
_refine_ls_R_factor_gt 0.0589
_refine_ls_shift/su_max 0.000
_refine_ls_shift/su_mean 0.000
_refine_ls_structure_factor_coef Fsqd
_refine_ls_weighting_details 'calc w=1/[\s^2^(Fo^2^)+(0.0348P)^2^+0.0000P] where P=(Fo^2^+2Fc^2^)/3'
_refine_ls_weighting_scheme calc
_refine_ls_wR_factor_gt 0.1096
_refine_ls_wR_factor_ref 0.1185
_reflns_number_gt 2463
_reflns_number_total 3239
_reflns_threshold_expression >2sigma(I)
_cod_data_source_file b819302a.txt
_cod_data_source_block 3
_cod_original_sg_symbol_H-M Pnma
_cod_database_code 7200629

loop_
_symmetry_equiv_pos_as_xyz
'x, y, z'
'-x+1/2, -y, z+1/2'
'x+1/2, -y+1/2, -z+1/2'
'-x, y+1/2, -z'
'-x, -y, -z'
'x-1/2, y, -z-1/2'
'-x-1/2, y-1/2, z-1/2'
'x, -y-1/2, z'

loop_
_atom_site_label
_atom_site_type_symbol
_atom_site_fract_x
_atom_site_fract_y
_atom_site_fract_z
_atom_site_U_iso_or_equiv
_atom_site_adp_type
_atom_site_occupancy
_atom_site_symmetry_multiplicity
_atom_site_calc_flag
_atom_site_refinement_flags
_atom_site_disorder_assembly
_atom_site_disorder_group
Cu1 Cu 1.01695(8) 0.34894(10) 0.19955(15) 0.0361(5) Uani 1 1 d . . .
Cu2 Cu 0.88396(13) 0.2500 0.0293(3) 0.0422(7) Uani 1 2 d S . .
Cu3 Cu 0.74814(9) 0.35990(10) -0.09600(16) 0.0413(5) Uani 1 1 d . . .
Cu4 Cu 1.08419(9) 0.33644(10) 0.41889(15) 0.0395(5) Uani 1 1 d . . .
Cu5 Cu 1.16444(8) 0.34567(10) 0.21575(15) 0.0348(4) Uani 1 1 d . . .
Cu6 Cu 0.92568(9) 0.35565(11) -0.40419(16) 0.0414(5) Uani 1 1 d . . .
Cu7 Cu 1.28153(13) 0.2500 0.0040(2) 0.0387(6) Uani 1 2 d S . .
I1 I 1.09794(6) 0.2500 0.06348(10) 0.0238(3) Uani 1 2 d S . .
I2 I 0.71164(6) 0.2500 0.11421(10) 0.0241(3) Uani 1 2 d S . .
I3 I 1.08861(5) 0.46191(5) 0.29944(8) 0.0314(2) Uani 1 1 d . . .
I4 I 0.96347(6) 0.2500 0.35730(10) 0.0260(3) Uani 1 2 d S . .
I5 I 0.83399(6) 0.2500 -0.26188(10) 0.0321(3) Uani 1 2 d S . .
C1 C 0.9168(7) 0.4646(7) 0.0820(13) 0.032(3) Uani 1 1 d . . .
H1 H 0.9421 0.5056 0.1130 0.039 Uiso 1 1 calc R . .
C2 C 0.8544(8) 0.4675(7) 0.0172(12) 0.037(4) Uani 1 1 d . . .
H2 H 0.8283 0.5106 -0.0033 0.044 Uiso 1 1 calc R . .
C3 C 0.6271(7) 0.3521(7) -0.2786(10) 0.026(3) Uani 1 1 d . . .
H3 H 0.6582 0.3527 -0.3455 0.031 Uiso 1 1 calc R . .
C4 C 0.5486(7) 0.3511(7) -0.2755(10) 0.025(3) Uani 1 1 d . . .
H4 H 0.5171 0.3511 -0.3420 0.030 Uiso 1 1 calc R . .
H5 H 1.3897 0.4886 0.0821 0.030 Uiso 1 1 d R . .
H6 H 1.2846 0.4824 0.2233 0.030 Uiso 1 1 d R . .
C5 C 1.3536(7) 0.4507(7) 0.0852(12) 0.032(3) Uani 1 1 d . . .
C6 C 1.2956(7) 0.4482(7) 0.1637(11) 0.026(3) Uani 1 1 d . . .
N1 N 0.9382(5) 0.3940(6) 0.0967(9) 0.023(2) Uani 1 1 d . . .
N2 N 0.8859(5) 0.3539(6) 0.0369(9) 0.026(3) Uani 1 1 d . . .
N3 N 0.8345(5) 0.3982(6) -0.0146(9) 0.031(3) Uani 1 1 d . . .
N4 N 0.6491(5) 0.3522(5) -0.1643(9) 0.023(2) Uani 1 1 d . . .
N5 N 0.5867(5) 0.3489(6) -0.0944(9) 0.026(2) Uani 1 1 d . . .
N6 N 0.5245(5) 0.3500(6) -0.1651(10) 0.032(3) Uani 1 1 d . . .
N7 N 1.3528(5) 0.3930(5) 0.0146(9) 0.027(3) Uani 1 1 d . . .
N8 N 1.2910(5) 0.3528(5) 0.0476(8) 0.021(2) Uani 1 1 d . . .
N9 N 1.2574(5) 0.3861(5) 0.1379(8) 0.019(2) Uani 1 1 d . . .

loop_
_atom_site_aniso_label
_atom_site_aniso_U_11
_atom_site_aniso_U_22
_atom_site_aniso_U_33
_atom_site_aniso_U_23
_atom_site_aniso_U_13
_atom_site_aniso_U_12
Cu1 0.0263(9) 0.0405(11) 0.0415(11) 0.0037(9) -0.0141(8) 0.0019(8)
Cu2 0.0369(14) 0.0249(14) 0.065(2) 0.000 -0.0138(13) 0.000
Cu3 0.0205(9) 0.0604(13) 0.0431(11) 0.0100(10) -0.0126(8) -0.0084(8)
Cu4 0.0420(10) 0.0545(12) 0.0218(9) -0.0012(9) 0.0003(8) -0.0009(9)
Cu5 0.0235(9) 0.0428(11) 0.0380(10) 0.0030(8) 0.0112(7) -0.0040(8)
Cu6 0.0228(9) 0.0613(13) 0.0400(11) -0.0091(10) -0.0125(8) 0.0090(8)
Cu7 0.0348(14) 0.0274(14) 0.0538(17) 0.000 0.0037(12) 0.000
I1 0.0230(6) 0.0316(7) 0.0168(6) 0.000 -0.0008(5) 0.000
I2 0.0191(6) 0.0315(7) 0.0218(6) 0.000 0.0054(5) 0.000
I3 0.0334(5) 0.0308(5) 0.0300(5) -0.0051(4) -0.0013(4) 0.0005(4)
I4 0.0196(6) 0.0325(7) 0.0259(7) 0.000 0.0053(5) 0.000
I5 0.0266(7) 0.0460(8) 0.0238(7) 0.000 0.0041(5) 0.000
C1 0.021(7) 0.030(8) 0.045(9) 0.000(7) -0.009(6) -0.002(6)
C2 0.046(9) 0.016(8) 0.048(9) 0.012(7) -0.008(7) 0.000(6)
C3 0.041(8) 0.030(8) 0.007(6) 0.002(5) 0.005(6) 0.006(6)
C4 0.023(7) 0.045(9) 0.007(6) -0.009(6) -0.002(5) -0.003(6)
C5 0.027(7) 0.031(8) 0.037(9) 0.005(7) -0.001(6) -0.001(6)
C6 0.026(7) 0.022(7) 0.031(7) -0.004(6) 0.008(6) 0.004(5)
N1 0.017(5) 0.024(6) 0.028(6) 0.004(5) -0.005(5) 0.000(4)
N2 0.023(6) 0.020(6) 0.034(7) 0.003(5) -0.008(5) -0.005(4)
N3 0.017(6) 0.046(8) 0.032(7) 0.015(6) -0.010(5) -0.004(5)
N4 0.008(5) 0.035(7) 0.028(6) -0.001(5) 0.000(4) 0.001(4)
N5 0.020(5) 0.036(6) 0.023(6) 0.004(5) 0.001(5) 0.010(5)
N6 0.026(6) 0.040(7) 0.030(7) -0.012(6) 0.002(5) 0.007(5)
N7 0.023(6) 0.020(6) 0.037(7) 0.007(5) 0.001(5) 0.002(5)
N8 0.016(5) 0.027(6) 0.019(5) 0.004(5) 0.002(4) 0.002(4)
N9 0.018(5) 0.017(6) 0.023(6) 0.001(5) 0.002(4) 0.006(4)

loop_
_atom_type_symbol
_atom_type_description
_atom_type_scat_dispersion_real
_atom_type_scat_dispersion_imag
_atom_type_scat_source
C C 0.0033 0.0016 'International Tables Vol C Tables 4.2.6.8 and 6.1.1.4'
H H 0.0000 0.0000 'International Tables Vol C Tables 4.2.6.8 and 6.1.1.4'
Cu Cu 0.3201 1.2651 'International Tables Vol C Tables 4.2.6.8 and 6.1.1.4'
I I -0.4742 1.8119 'International Tables Vol C Tables 4.2.6.8 and 6.1.1.4'
N N 0.0061 0.0033 'International Tables Vol C Tables 4.2.6.8 and 6.1.1.4'

loop_
_geom_angle_atom_site_label_1
_geom_angle_atom_site_label_2
_geom_angle_atom_site_label_3
_geom_angle
_geom_angle_site_symmetry_1
_geom_angle_site_symmetry_3
_geom_angle_publ_flag
N1 Cu1 Cu5 138.3(3) . . ?
N1 Cu1 I3 105.4(3) . . ?
Cu5 Cu1 I3 60.87(5) . . ?
N1 Cu1 I4 114.6(3) . . ?
Cu5 Cu1 I4 106.67(7) . . ?
I3 Cu1 I4 113.31(7) . . ?
N1 Cu1 Cu4 149.4(3) . . ?
Cu5 Cu1 Cu4 60.43(6) . . ?
I3 Cu1 Cu4 58.41(5) . . ?
I4 Cu1 Cu4 60.06(6) . . ?
N1 Cu1 I1 107.5(3) . . ?
Cu5 Cu1 I1 60.56(5) . . ?
I3 Cu1 I1 119.39(6) . . ?
I4 Cu1 I1 96.84(6) . . ?
Cu4 Cu1 I1 103.07(7) . . ?
N2 Cu2 N2 174.4(6) . 8_565 ?
N2 Cu2 I2 90.2(3) . . ?
N2 Cu2 I2 90.2(3) 8_565 . ?
N3 Cu3 N4 161.5(5) . . ?
N3 Cu3 I5 97.7(3) . . ?
N4 Cu3 I5 98.8(3) . . ?
N5 Cu4 I3 114.2(3) 6_656 . ?
N5 Cu4 Cu5 145.7(3) 6_656 . ?
I3 Cu4 Cu5 59.80(6) . . ?
N5 Cu4 I4 109.6(3) 6_656 . ?
I3 Cu4 I4 112.61(7) . . ?
Cu5 Cu4 I4 103.07(7) . . ?
N5 Cu4 Cu1 153.3(3) 6_656 . ?
I3 Cu4 Cu1 58.84(5) . . ?
Cu5 Cu4 Cu1 57.00(6) . . ?
I4 Cu4 Cu1 58.86(5) . . ?
N5 Cu4 I2 100.4(3) 6_656 6_656 ?
I3 Cu4 I2 113.15(6) . 6_656 ?
Cu5 Cu4 I2 59.63(6) . 6_656 ?
I4 Cu4 I2 105.94(7) . 6_656 ?
Cu1 Cu4 I2 105.89(7) . 6_656 ?
N9 Cu5 Cu1 141.1(3) . . ?
N9 Cu5 I3 106.2(3) . . ?
Cu1 Cu5 I3 60.47(5) . . ?
N9 Cu5 Cu4 145.7(3) . . ?
Cu1 Cu5 Cu4 62.57(6) . . ?
I3 Cu5 Cu4 58.98(6) . . ?
N9 Cu5 I1 108.0(3) . . ?
Cu1 Cu5 I1 62.50(6) . . ?
I3 Cu5 I1 120.88(6) . . ?
Cu4 Cu5 I1 105.94(7) . . ?
N9 Cu5 I2 107.1(3) . 6_656 ?
Cu1 Cu5 I2 111.68(7) . 6_656 ?
I3 Cu5 I2 113.87(7) . 6_656 ?
Cu4 Cu5 I2 61.27(6) . 6_656 ?
I1 Cu5 I2 100.10(6) . 6_656 ?
N6 Cu6 N7 153.8(5) 6_655 6 ?
N6 Cu6 I5 103.8(3) 6_655 . ?
N7 Cu6 I5 102.4(3) 6 . ?
N8 Cu7 N8 148.7(6) . 8_565 ?
N8 Cu7 I5 102.4(3) . 6_655 ?
N8 Cu7 I5 102.4(3) 8_565 6_655 ?
Cu5 I1 Cu5 79.45(8) . 8_565 ?
Cu5 I1 Cu1 56.94(5) . . ?
Cu5 I1 Cu1 106.49(6) 8_565 . ?
Cu5 I1 Cu1 106.49(6) . 8_565 ?
Cu5 I1 Cu1 56.94(5) 8_565 8_565 ?
Cu1 I1 Cu1 80.92(8) . 8_565 ?
Cu5 I2 Cu5 79.12(8) 6_556 3_455 ?
Cu5 I2 Cu4 101.98(6) 6_556 3_455 ?
Cu5 I2 Cu4 59.10(5) 3_455 3_455 ?
Cu5 I2 Cu4 59.10(5) 6_556 6_556 ?
Cu5 I2 Cu4 101.98(6) 3_455 6_556 ?
Cu4 I2 Cu4 68.97(8) 3_455 6_556 ?
Cu5 I2 Cu2 120.34(5) 6_556 . ?
Cu5 I2 Cu2 120.34(5) 3_455 . ?
Cu4 I2 Cu2 137.26(5) 3_455 . ?
Cu4 I2 Cu2 137.26(5) 6_556 . ?
Cu4 I3 Cu1 62.75(6) . . ?
Cu4 I3 Cu5 61.22(6) . . ?
Cu1 I3 Cu5 58.66(5) . . ?
Cu1 I4 Cu1 83.16(8) 8_565 . ?
Cu1 I4 Cu4 106.05(6) 8_565 . ?
Cu1 I4 Cu4 61.08(5) . . ?
Cu1 I4 Cu4 61.08(5) 8_565 8_565 ?
Cu1 I4 Cu4 106.05(6) . 8_565 ?
Cu4 I4 Cu4 69.88(8) . 8_565 ?
Cu7 I5 Cu6 70.20(5) 6 . ?
Cu7 I5 Cu6 70.20(5) 6 8_565 ?
Cu6 I5 Cu6 79.94(8) . 8_565 ?
Cu7 I5 Cu3 114.45(5) 6 8_565 ?
Cu6 I5 Cu3 175.19(6) . 8_565 ?
Cu6 I5 Cu3 100.30(5) 8_565 8_565 ?
Cu7 I5 Cu3 114.45(5) 6 . ?
Cu6 I5 Cu3 100.30(5) . . ?
Cu6 I5 Cu3 175.19(6) 8_565 . ?
Cu3 I5 Cu3 79.05(7) 8_565 . ?
C2 C1 N1 110.0(12) . . ?
C2 C1 H1 125.0 . . ?
N1 C1 H1 125.0 . . ?
C1 C2 N3 109.0(11) . . ?
C1 C2 H2 125.5 . . ?
N3 C2 H2 125.5 . . ?
N4 C3 C4 105.3(10) . . ?
N4 C3 H3 127.4 . . ?
C4 C3 H3 127.4 . . ?
N6 C4 C3 110.2(10) . . ?
N6 C4 H4 124.9 . . ?
C3 C4 H4 124.9 . . ?
N7 C5 C6 111.3(12) . . ?
N7 C5 H5 124.5 . . ?
C6 C5 H5 124.2 . . ?
N9 C6 C5 105.3(11) . . ?
N9 C6 H6 127.5 . . ?
C5 C6 H6 127.2 . . ?
C1 N1 N2 104.9(9) . . ?
C1 N1 Cu1 131.3(9) . . ?
N2 N1 Cu1 123.2(8) . . ?
N3 N2 N1 110.8(9) . . ?
N3 N2 Cu2 124.4(8) . . ?
N1 N2 Cu2 124.8(8) . . ?
N2 N3 C2 105.3(10) . . ?
N2 N3 Cu3 122.0(8) . . ?
C2 N3 Cu3 132.2(9) . . ?
C3 N4 N5 109.0(9) . . ?
C3 N4 Cu3 130.5(8) . . ?
N5 N4 Cu3 120.5(8) . . ?
N4 N5 N6 108.1(10) . . ?
N4 N5 Cu4 127.1(7) . 6_556 ?
N6 N5 Cu4 124.7(7) . 6_556 ?
C4 N6 N5 107.4(9) . . ?
C4 N6 Cu6 132.8(9) . 6 ?
N5 N6 Cu6 119.7(8) . 6 ?
C5 N7 N8 105.5(10) . . ?
C5 N7 Cu6 132.0(9) . 6_655 ?
N8 N7 Cu6 121.7(8) . 6_655 ?
N9 N8 N7 108.9(9) . . ?
N9 N8 Cu7 126.6(7) . . ?
N7 N8 Cu7 121.0(7) . . ?
N8 N9 C6 109.0(9) . . ?
N8 N9 Cu5 122.6(7) . . ?
C6 N9 Cu5 128.4(8) . . ?

loop_
_geom_bond_atom_site_label_1
_geom_bond_atom_site_label_2
_geom_bond_distance
_geom_bond_site_symmetry_2
_geom_bond_publ_flag
Cu1 N1 1.976(9) . ?
Cu1 Cu5 2.594(2) . ?
Cu1 I3 2.6425(19) . ?
Cu1 I4 2.685(2) . ?
Cu1 Cu4 2.745(2) . ?
Cu1 I1 2.7456(19) . ?
Cu2 N2 1.872(10) . ?
Cu2 N2 1.872(10) 8_565 ?
Cu2 I2 3.170(3) . ?
Cu3 N3 1.900(10) . ?
Cu3 N4 1.904(9) . ?
Cu3 I5 3.110(2) . ?
Cu4 N5 1.988(10) 6_656 ?
Cu4 I3 2.630(2) . ?
Cu4 Cu5 2.690(2) . ?
Cu4 I4 2.718(2) . ?
Cu4 I2 2.749(2) 6_656 ?
Cu5 N9 1.990(9) . ?
Cu5 I3 2.6529(19) . ?
Cu5 I1 2.6955(19) . ?
Cu5 I2 2.705(2) 6_656 ?
Cu6 N6 1.904(10) 6_655 ?
Cu6 N7 1.906(10) 6 ?
Cu6 I5 2.962(2) . ?
Cu7 N8 1.922(10) . ?
Cu7 N8 1.922(10) 8_565 ?
Cu7 I5 2.877(3) 6_655 ?
I1 Cu5 2.6955(19) 8_565 ?
I1 Cu1 2.7456(19) 8_565 ?
I2 Cu5 2.705(2) 6_556 ?
I2 Cu5 2.705(2) 3_455 ?
I2 Cu4 2.749(2) 3_455 ?
I2 Cu4 2.749(2) 6_556 ?
I4 Cu1 2.685(2) 8_565 ?
I4 Cu4 2.718(2) 8_565 ?
I5 Cu7 2.877(3) 6 ?
I5 Cu6 2.962(2) 8_565 ?
I5 Cu3 3.110(2) 8_565 ?
C1 C2 1.316(17) . ?
C1 N1 1.335(15) . ?
C1 H1 0.9300 . ?
C2 N3 1.344(16) . ?
C2 H2 0.9300 . ?
C3 N4 1.343(15) . ?
C3 C4 1.378(16) . ?
C3 H3 0.9300 . ?
C4 N6 1.312(15) . ?
C4 H4 0.9300 . ?
C5 N7 1.308(15) . ?
C5 C6 1.349(16) . ?
C5 H5 0.9308 . ?
C6 N9 1.334(15) . ?
C6 H6 0.9309 . ?
N1 N2 1.349(13) . ?
N2 N3 1.336(13) . ?
N4 N5 1.350(13) . ?
N5 N6 1.350(13) . ?
N5 Cu4 1.988(10) 6_556 ?
N6 Cu6 1.904(10) 6 ?
N7 N8 1.355(12) . ?
N7 Cu6 1.906(10) 6_655 ?
N8 N9 1.320(12) . ?
